data_4133812
loop_
_publ_author_name
'Fisher, Steven P.'
'McArthur, Scott G.'
'Tej, Varun'
'Lee, Sarah E.'
'Chan, Allen L.'
'Banda, Isaac'
'Gregory, Aaron'
'Berkley, Kevin'
'Tsay, Charlene'
'Rheingold, Arnold L.'
'Guisado-Barrios, Gregorio'
'Lavallo, Vincent'

_publ_section_title
;
 Strongly Coordinating Ligands to Form Weakly Coordinating yet Functional
 Organometallic Anions.
;
_journal_name_full 'Journal of the American Chemical Society'
_journal_paper_doi 10.1021/jacs.9b10234
_journal_year 2019
_chemical_formula_sum 'C8.36 H31.71 Au B22 Cl2.71 N2 S'
_chemical_formula_weight 723.20
_space_group_crystal_system monoclinic
_space_group_IT_number 15
_space_group_name_Hall '-C 2yc'
_space_group_name_H-M_alt 'C 1 2/c 1'
_atom_sites_solution_hydrogens geom
_audit_creation_method SHELXL-2013
_cell_angle_alpha 90
_cell_angle_beta 93.2313(7)
_cell_angle_gamma 90
_cell_formula_units_Z 8
_cell_length_a 29.2447(15)
_cell_length_b 14.0197(7)
_cell_length_c 14.3142(7)
_cell_measurement_reflns_used 9857
_cell_measurement_temperature 100(2)
_cell_measurement_theta_max 31.49
_cell_measurement_theta_min 2.18
_cell_volume 5859.5(5)
_computing_cell_refinement 'Bruker SAINT'
_computing_data_collection 'Bruker APEX2'
_computing_data_reduction 'Bruker SAINT'
_computing_molecular_graphics 'Bruker SHELXTL'
_computing_publication_material 'Bruker SHELXTL'
_computing_structure_refinement 'SHELXL-2013 (Sheldrick, 2013)'
_computing_structure_solution 'SHELXS-97 (Sheldrick 2008)'
_diffrn_ambient_temperature 100(2)
_diffrn_measured_fraction_theta_full 1.000
_diffrn_measured_fraction_theta_max 1.000
_diffrn_measurement_device_type 'Bruker APEX-II CCD'
_diffrn_measurement_method '\f and \w scans'
_diffrn_radiation_type MoK\a
_diffrn_radiation_wavelength 0.71073
_diffrn_reflns_av_R_equivalents 0.0346
_diffrn_reflns_av_unetI/netI 0.0186
_diffrn_reflns_Laue_measured_fraction_full 1.000
_diffrn_reflns_Laue_measured_fraction_max 1.000
_diffrn_reflns_limit_h_max 41
_diffrn_reflns_limit_h_min -41
_diffrn_reflns_limit_k_max 20
_diffrn_reflns_limit_k_min -20
_diffrn_reflns_limit_l_max 20
_diffrn_reflns_limit_l_min -20
_diffrn_reflns_number 69305
_diffrn_reflns_point_group_measured_fraction_full 1.000
_diffrn_reflns_point_group_measured_fraction_max 1.000
_diffrn_reflns_theta_full 25.242
_diffrn_reflns_theta_max 30.508
_diffrn_reflns_theta_min 1.611
_exptl_absorpt_coefficient_mu 5.348
_exptl_absorpt_correction_type multi-scan
_exptl_absorpt_process_details 'Bruker SADABS'
_exptl_crystal_colour colourless
_exptl_crystal_density_diffrn 1.640
_exptl_crystal_density_meas ?
_exptl_crystal_density_method 'not measured'
_exptl_crystal_description 'prism frag'
_exptl_crystal_F_000 2775
_exptl_crystal_size_max 0.565
_exptl_crystal_size_mid 0.333
_exptl_crystal_size_min 0.155
_exptl_transmission_factor_max 0.338
_exptl_transmission_factor_min 0.161
_refine_diff_density_max 2.592
_refine_diff_density_min -1.062
_refine_diff_density_rms 0.122
_refine_ls_extinction_method none
_refine_ls_goodness_of_fit_ref 1.166
_refine_ls_hydrogen_treatment constr
_refine_ls_matrix_type full
_refine_ls_number_parameters 517
_refine_ls_number_reflns 8956
_refine_ls_number_restraints 461
_refine_ls_restrained_S_all 1.145
_refine_ls_R_factor_all 0.0375
_refine_ls_R_factor_gt 0.0333
_refine_ls_shift/su_max 0.003
_refine_ls_shift/su_mean 0.000
_refine_ls_structure_factor_coef Fsqd
_refine_ls_weighting_details 'w=1/[\s^2^(Fo^2^)+(0.0346P)^2^+25.8617P] where P=(Fo^2^+2Fc^2^)/3'
_refine_ls_weighting_scheme calc
_refine_ls_wR_factor_gt 0.0850
_refine_ls_wR_factor_ref 0.0871
_reflns_Friedel_coverage 0.000
_reflns_number_gt 8142
_reflns_number_total 8956
_reflns_threshold_expression 'I > 2\s(I)'
_cod_data_source_file ja9b10234_si_002.cif
_cod_data_source_block vL249SF_0m
_cod_depositor_comments
;
The following automatic conversions were performed:

data item '_exptl_crystal_density_meas' value 'not measured' was
changed to '?' -- the value is perceived as not measured.

Automatic conversion script
Id: cif_fix_values 7556 2019-12-06 15:28:31Z antanas 
;
_cod_original_sg_symbol_H-M 'C 2/c'
_cod_database_code 4133812
_shelx_space_group_comment
; 
The symmetry employed for this shelxl refinement is uniquely defined 
by the following loop, which should always be used as a source of 
symmetry information in preference to the above space-group names. 
They are only intended as comments. 
;
_shelx_estimated_absorpt_t_min 0.152
_shelx_estimated_absorpt_t_max 0.491
_shelxl_version_number 2013-4

loop_
_space_group_symop_operation_xyz
'x, y, z'
'-x, y, -z+1/2'
'x+1/2, y+1/2, z'
'-x+1/2, y+1/2, -z+1/2'
'-x, -y, -z'
'x, -y, z-1/2'
'-x+1/2, -y+1/2, -z'
'x+1/2, -y+1/2, z-1/2'

loop_
_atom_site_label
_atom_site_type_symbol
_atom_site_fract_x
_atom_site_fract_y
_atom_site_fract_z
_atom_site_U_iso_or_equiv
_atom_site_adp_type
_atom_site_occupancy
_atom_site_site_symmetry_order
_atom_site_calc_flag
_atom_site_refinement_flags_posn
_atom_site_refinement_flags_adp
_atom_site_refinement_flags_occupancy
_atom_site_disorder_assembly
_atom_site_disorder_group
Au1D Au 0.17203(4) 0.7665(2) 0.15569(9) 0.0274(5) Uani 0.1116(13) 1 d . . P A 2
S1D S 0.2214(2) 0.7164(5) 0.2804(5) 0.02771(17) Uani 0.1116(13) 1 d D U P A 2
C6D C 0.1973(11) 0.780(2) 0.3756(19) 0.0361(8) Uani 0.1116(13) 1 d D U P A 2
H6H H 0.2159 0.8364 0.3912 0.054 Uiso 0.1116(13) 1 calc R U P A 2
H6I H 0.1968 0.7381 0.4304 0.054 Uiso 0.1116(13) 1 calc R U P A 2
H6J H 0.1659 0.7997 0.3569 0.054 Uiso 0.1116(13) 1 calc R U P A 2
C7D C 0.2726(8) 0.786(2) 0.265(3) 0.037(8) Uani 0.1116(13) 1 d D U P A 2
H7H H 0.2911 0.7876 0.3245 0.055 Uiso 0.1116(13) 1 calc R U P A 2
H7I H 0.2640 0.8506 0.2463 0.055 Uiso 0.1116(13) 1 calc R U P A 2
H7J H 0.2903 0.7561 0.2170 0.055 Uiso 0.1116(13) 1 calc R U P A 2
Au1 Au 0.16963(2) 0.81337(3) 0.16273(2) 0.02662(7) Uani 0.8884(13) 1 d . . P A 1
S1 S 0.21649(3) 0.85059(7) 0.29505(6) 0.02771(17) Uani 0.8884(13) 1 d D U P A 1
C6 C 0.18360(15) 0.8037(3) 0.3875(3) 0.0361(8) Uani 0.8884(13) 1 d D U P A 1
H6E H 0.2004 0.8139 0.4479 0.054 Uiso 0.8884(13) 1 calc R U P A 1
H6F H 0.1786 0.7352 0.3777 0.054 Uiso 0.8884(13) 1 calc R U P A 1
H6G H 0.1540 0.8364 0.3872 0.054 Uiso 0.8884(13) 1 calc R U P A 1
C7 C 0.26272(18) 0.7652(4) 0.2951(4) 0.0422(11) Uani 0.8884(13) 1 d D U P A 1
H7E H 0.2823 0.7724 0.3526 0.063 Uiso 0.8884(13) 1 calc R U P A 1
H7F H 0.2809 0.7765 0.2407 0.063 Uiso 0.8884(13) 1 calc R U P A 1
H7G H 0.2501 0.7005 0.2920 0.063 Uiso 0.8884(13) 1 calc R U P A 1
N1 N 0.09194(9) 0.86425(19) 0.03422(18) 0.0260(5) Uani 1 1 d . . . . .
C2 C 0.12365(11) 0.7972(2) 0.0551(2) 0.0266(6) Uani 1 1 d . . . . .
N3 N 0.11533(9) 0.72537(19) -0.00462(19) 0.0267(5) Uani 1 1 d . . . . .
C4 C 0.07812(12) 0.7472(3) -0.0646(2) 0.0307(6) Uani 1 1 d . . . . .
H4F H 0.0653 0.7083 -0.1138 0.037 Uiso 1 1 calc R U . . .
C5 C 0.06338(12) 0.8346(3) -0.0401(2) 0.0300(6) Uani 1 1 d . . . . .
H5F H 0.0383 0.8689 -0.0686 0.036 Uiso 1 1 calc R U . . .
C1A C 0.09475(11) 0.9524(2) 0.0861(2) 0.0272(6) Uani 1 1 d . . . . .
B2A B 0.13824(12) 0.9485(3) 0.1684(3) 0.0280(7) Uani 1 1 d . . . . .
H2A H 0.1611 0.8850 0.1806 0.034 Uiso 0.1116(13) 1 calc R U P A 2
B3A B 0.08063(13) 0.9439(3) 0.2014(3) 0.0305(7) Uani 1 1 d . . . . .
H3A H 0.0656 0.8800 0.2353 0.037 Uiso 1 1 calc R U . . .
B4A B 0.04818(14) 1.0139(3) 0.1171(3) 0.0343(8) Uani 1 1 d . . . . .
H4A H 0.0118 0.9958 0.0958 0.041 Uiso 1 1 calc R U . . .
B5A B 0.08641(16) 1.0599(3) 0.0345(3) 0.0347(8) Uani 1 1 d . . . . .
H5A H 0.0750 1.0718 -0.0406 0.042 Uiso 1 1 calc R U . . .
B6A B 0.14306(14) 1.0192(3) 0.0670(3) 0.0320(7) Uani 1 1 d . . . . .
H6A H 0.1686 1.0043 0.0134 0.038 Uiso 1 1 calc R U . . .
B7A B 0.16016(13) 1.0645(3) 0.1789(3) 0.0303(7) Uani 1 1 d . . . . .
H7A H 0.1969 1.0801 0.1991 0.036 Uiso 1 1 calc R U . . .
B8A B 0.12161(13) 1.0190(3) 0.2621(3) 0.0312(7) Uani 1 1 d . . . . .
H8A H 0.1334 1.0054 0.3367 0.037 Uiso 1 1 calc R U . . .
B9A B 0.06523(14) 1.0614(3) 0.2295(3) 0.0356(8) Uani 1 1 d . . . . .
H9A H 0.0398 1.0764 0.2832 0.043 Uiso 1 1 calc R U . . .
B10A B 0.06823(16) 1.1322(3) 0.1270(3) 0.0387(9) Uani 1 1 d . . . . .
H10A H 0.0445 1.1939 0.1130 0.046 Uiso 1 1 calc R U . . .
B11A B 0.12673(16) 1.1358(3) 0.0963(3) 0.0367(8) Uani 1 1 d . . . . .
H11A H 0.1416 1.1999 0.0626 0.044 Uiso 1 1 calc R U . . .
B12A B 0.11348(14) 1.1362(3) 0.2161(3) 0.0347(8) Uani 1 1 d . . . . .
H12A H 0.1197 1.2008 0.2610 0.042 Uiso 1 1 calc R U . . .
C1B C 0.14415(11) 0.6409(2) -0.0038(2) 0.0282(6) Uani 1 1 d . . . . .
B2B B 0.18455(16) 0.6295(3) 0.0854(3) 0.0380(9) Uani 1 1 d . . . . .
H2B H 0.1900 0.6824 0.1436 0.046 Uiso 0.8884(13) 1 calc R U P A 1
B3B B 0.20052(14) 0.6581(3) -0.0298(3) 0.0350(8) Uani 1 1 d . . . . .
H3B H 0.2162 0.7280 -0.0480 0.042 Uiso 1 1 calc R U . . .
B4B B 0.16066(14) 0.5992(3) -0.1085(3) 0.0323(7) Uani 1 1 d . . . . .
H4B H 0.1504 0.6307 -0.1785 0.039 Uiso 1 1 calc R U . . .
B5B B 0.12056(15) 0.5359(3) -0.0419(3) 0.0373(9) Uani 1 1 d . . . . .
H5B H 0.0841 0.5259 -0.0684 0.045 Uiso 1 1 calc R U . . .
B6B B 0.13526(17) 0.5553(3) 0.0796(3) 0.0416(9) Uani 1 1 d . . . . .
H6B H 0.1086 0.5585 0.1327 0.050 Uiso 1 1 calc R U . . .
B7B B 0.19045(18) 0.5063(4) 0.1059(3) 0.0440(10) Uani 1 1 d . . . . .
H7B H 0.2002 0.4755 0.1764 0.053 Uiso 1 1 calc R U . . .
B8B B 0.23089(15) 0.5708(3) 0.0389(3) 0.0402(9) Uani 1 1 d . . . . .
H8B H 0.2671 0.5827 0.0659 0.048 Uiso 1 1 calc R U . . .
B9B B 0.21592(16) 0.5501(3) -0.0819(3) 0.0398(9) Uani 1 1 d . . . . .
H9B H 0.2426 0.5473 -0.1351 0.048 Uiso 1 1 calc R U . . .
B10B B 0.16660(17) 0.4751(3) -0.0902(3) 0.0417(10) Uani 1 1 d . . . . .
H10B H 0.1607 0.4230 -0.1490 0.050 Uiso 1 1 calc R U . . .
B11B B 0.15119(18) 0.4484(3) 0.0257(4) 0.0459(11) Uani 1 1 d . . . . .
H11B H 0.1351 0.3786 0.0433 0.055 Uiso 1 1 calc R U . . .
B12B B 0.20986(17) 0.4577(3) 0.0012(3) 0.0408(9) Uani 1 1 d . . . . .
H12B H 0.2328 0.3937 0.0028 0.049 Uiso 1 1 calc R U . . .
C1S C -0.0013(5) 0.5449(7) 0.7326(13) 0.056(4) Uani 0.314(2) 1 d D U P B -1
H1A H -0.0171 0.5237 0.6733 0.067 Uiso 0.314(2) 1 calc R U P B -1
H1B H 0.0040 0.4881 0.7729 0.067 Uiso 0.314(2) 1 calc R U P B -1
Cl1S Cl 0.0517(3) 0.5964(8) 0.7088(7) 0.085(3) Uani 0.314(2) 1 d D U P B -1
Cl2S Cl -0.0365(2) 0.6259(5) 0.7888(4) 0.0627(18) Uani 0.314(2) 1 d D U P B -1
C1T C -0.012(4) 0.484(4) 0.713(11) 0.095(16) Uani 0.039(2) 1 d D U P C -2
H1C H -0.0446 0.4927 0.6912 0.113 Uiso 0.039(2) 1 calc R U P C -2
H1D H -0.0107 0.4829 0.7824 0.113 Uiso 0.039(2) 1 calc R U P C -2
Cl1T Cl 0.021(2) 0.581(3) 0.674(5) 0.104(12) Uani 0.039(2) 1 d D U P C -2
Cl2T Cl 0.007(3) 0.373(3) 0.672(7) 0.19(3) Uani 0.039(2) 1 d D U P C -2
C2T C 0.0403(10) 0.597(4) 0.6896(14) 0.056(4) Uani 0.147(2) 1 d D U P D -3
H2E H 0.0649 0.6454 0.6899 0.067 Uiso 0.147(2) 1 calc R U P D -3
H2F H 0.0538 0.5370 0.7153 0.067 Uiso 0.147(2) 1 calc R U P D -3
Cl3T Cl 0.0193(3) 0.5770(8) 0.5735(7) 0.074(3) Uani 0.147(2) 1 d D U P D -3
Cl4T Cl -0.0028(14) 0.6359(8) 0.7620(12) 0.070(3) Uani 0.147(2) 1 d D U P D -3
C3S C 0.0488(11) 0.699(2) 0.408(3) 0.083(6) Uani 0.294(17) 1 d . U P E 5
H3E H 0.0402 0.7667 0.4117 0.100 Uiso 0.294(17) 1 calc R U P E 5
H3F H 0.0747 0.6879 0.4545 0.100 Uiso 0.294(17) 1 calc R U P E 5
Cl4S Cl 0.0026(4) 0.6303(11) 0.4410(11) 0.093(4) Uani 0.294(17) 1 d . U P E 5
Cl3S Cl 0.0665(5) 0.6784(11) 0.3054(13) 0.080(4) Uani 0.294(17) 1 d . U P E 5
C4S C 0.0209(5) 0.7434(16) 0.377(3) 0.053(6) Uani 0.177(7) 1 d D U P F 6
H4G H 0.0261 0.7562 0.4451 0.063 Uiso 0.177(7) 1 calc R U P F 6
H4H H 0.0161 0.8055 0.3452 0.063 Uiso 0.177(7) 1 calc R U P F 6
Cl5S Cl 0.0701(4) 0.6881(12) 0.3358(11) 0.056(4) Uani 0.177(7) 1 d D U P F 6
Cl6S Cl -0.0288(3) 0.6732(4) 0.3587(6) 0.049(3) Uani 0.177(7) 1 d D U P F 6
C5S C 0.0407(5) 0.6704(14) 0.432(3) 0.051(6) Uani 0.171(5) 1 d D U P G 7
H5G H 0.0572 0.6886 0.4912 0.061 Uiso 0.171(5) 1 calc R U P G 7
H5H H 0.0629 0.6408 0.3907 0.061 Uiso 0.171(5) 1 calc R U P G 7
Cl7S Cl 0.0164(4) 0.7732(6) 0.3764(7) 0.060(3) Uani 0.171(5) 1 d D U P G 7
Cl8S Cl -0.0034(3) 0.5876(6) 0.4536(9) 0.054(2) Uani 0.171(5) 1 d D U P G 7
C6S C 0.0466(9) 0.728(2) 0.381(2) 0.071(7) Uani 0.212(16) 1 d D U P H 8
H6K H 0.0662 0.7339 0.4397 0.086 Uiso 0.212(16) 1 calc R U P H 8
H6L H 0.0377 0.7925 0.3603 0.086 Uiso 0.212(16) 1 calc R U P H 8
Cl9 Cl 0.0793(7) 0.6746(7) 0.2952(8) 0.072(4) Uani 0.212(16) 1 d D U P H 8
Cl10 Cl -0.0031(7) 0.664(3) 0.406(2) 0.139(8) Uani 0.212(16) 1 d D U P H 8

loop_
_atom_site_aniso_label
_atom_site_aniso_U_11
_atom_site_aniso_U_22
_atom_site_aniso_U_33
_atom_site_aniso_U_23
_atom_site_aniso_U_13
_atom_site_aniso_U_12
Au1D 0.0269(6) 0.0267(12) 0.0275(6) -0.0021(5) -0.0069(4) 0.0067(5)
S1D 0.0258(4) 0.0301(4) 0.0265(4) -0.0040(3) -0.0054(3) 0.0042(3)
C6D 0.039(2) 0.038(2) 0.0311(18) -0.0004(16) -0.0037(16) 0.0008(16)
C7D 0.041(14) 0.029(15) 0.042(19) 0.008(14) 0.005(12) -0.005(11)
Au1 0.02777(7) 0.02726(16) 0.02396(7) -0.00557(6) -0.00637(5) 0.00796(6)
S1 0.0258(4) 0.0301(4) 0.0265(4) -0.0040(3) -0.0054(3) 0.0042(3)
C6 0.039(2) 0.038(2) 0.0311(18) -0.0004(16) -0.0037(16) 0.0008(16)
C7 0.035(2) 0.051(3) 0.040(3) -0.004(2) -0.0077(19) 0.018(2)
N1 0.0294(13) 0.0258(12) 0.0224(11) -0.0029(9) -0.0022(9) 0.0067(10)
C2 0.0294(15) 0.0256(14) 0.0242(13) -0.0025(11) -0.0039(11) 0.0040(11)
N3 0.0278(13) 0.0260(12) 0.0259(12) -0.0043(10) -0.0020(10) 0.0030(10)
C4 0.0303(15) 0.0367(16) 0.0241(14) -0.0063(12) -0.0059(11) 0.0034(13)
C5 0.0292(15) 0.0372(16) 0.0230(14) -0.0008(12) -0.0047(11) 0.0072(12)
C1A 0.0313(15) 0.0252(14) 0.0249(13) -0.0028(11) 0.0004(11) 0.0055(11)
B2A 0.0254(15) 0.0287(16) 0.0296(16) -0.0003(13) -0.0004(12) 0.0050(13)
B3A 0.0289(17) 0.0390(19) 0.0236(15) -0.0024(14) 0.0003(12) -0.0006(14)
B4A 0.0300(18) 0.041(2) 0.0313(18) -0.0130(15) -0.0060(14) 0.0128(15)
B5A 0.049(2) 0.0271(17) 0.0277(17) -0.0028(14) -0.0034(15) 0.0080(16)
B6A 0.038(2) 0.0296(17) 0.0289(17) -0.0010(13) 0.0071(14) 0.0007(14)
B7A 0.0311(17) 0.0243(15) 0.0357(18) -0.0052(13) 0.0022(14) 0.0019(13)
B8A 0.0276(17) 0.0399(19) 0.0257(16) -0.0045(14) -0.0003(13) 0.0015(14)
B9A 0.0276(17) 0.047(2) 0.0321(18) -0.0143(16) -0.0017(14) 0.0066(16)
B10A 0.041(2) 0.0322(19) 0.041(2) -0.0111(16) -0.0080(17) 0.0157(16)
B11A 0.050(2) 0.0264(17) 0.0332(19) -0.0003(14) -0.0010(17) 0.0027(16)
B12A 0.0353(19) 0.0337(19) 0.0346(19) -0.0105(15) -0.0017(15) 0.0059(15)
C1B 0.0299(15) 0.0229(14) 0.0315(15) -0.0028(11) -0.0015(12) 0.0037(11)
B2B 0.046(2) 0.0323(19) 0.0340(19) -0.0095(15) -0.0086(17) 0.0078(16)
B3B 0.0288(18) 0.0332(18) 0.042(2) -0.0027(16) -0.0035(15) -0.0011(14)
B4B 0.0367(19) 0.0282(17) 0.0315(18) -0.0049(14) -0.0022(14) 0.0090(14)
B5B 0.035(2) 0.0226(16) 0.053(2) -0.0008(15) -0.0058(17) -0.0009(14)
B6B 0.045(2) 0.038(2) 0.043(2) 0.0073(18) 0.0063(18) 0.0048(18)
B7B 0.052(3) 0.043(2) 0.036(2) 0.0008(17) -0.0055(18) 0.014(2)
B8B 0.035(2) 0.040(2) 0.044(2) -0.0085(18) -0.0090(17) 0.0075(17)
B9B 0.037(2) 0.043(2) 0.039(2) -0.0057(17) -0.0010(16) 0.0142(17)
B10B 0.048(2) 0.0294(18) 0.046(2) -0.0102(16) -0.0135(19) 0.0103(17)
B11B 0.048(3) 0.0265(18) 0.062(3) 0.0049(18) -0.008(2) 0.0019(17)
B12B 0.045(2) 0.033(2) 0.043(2) -0.0043(16) -0.0096(18) 0.0129(17)
C1S 0.057(6) 0.031(5) 0.079(10) -0.007(6) -0.011(7) 0.015(6)
Cl1S 0.078(5) 0.095(6) 0.083(5) -0.032(4) 0.008(3) -0.009(4)
Cl2S 0.090(5) 0.059(3) 0.038(2) -0.007(2) -0.002(3) 0.036(3)
C1T 0.09(3) 0.07(3) 0.12(4) -0.03(3) -0.01(3) 0.03(3)
Cl1T 0.09(2) 0.09(2) 0.13(3) 0.00(2) -0.02(2) 0.03(2)
Cl2T 0.21(6) 0.09(2) 0.26(7) -0.11(4) 0.01(6) 0.02(4)
C2T 0.057(6) 0.031(5) 0.079(10) -0.007(6) -0.011(7) 0.015(6)
Cl3T 0.064(5) 0.084(7) 0.072(6) -0.025(5) -0.005(4) 0.025(5)
Cl4T 0.070(9) 0.098(6) 0.041(9) -0.012(5) -0.004(8) -0.001(9)
C3S 0.093(12) 0.044(12) 0.109(13) -0.024(11) -0.031(10) -0.007(9)
Cl4S 0.083(5) 0.112(9) 0.085(7) -0.038(6) 0.013(5) 0.011(6)
Cl3S 0.051(4) 0.068(6) 0.118(10) 0.007(7) -0.022(5) -0.015(3)
C4S 0.065(11) 0.032(13) 0.059(14) 0.015(12) -0.016(11) -0.001(8)
Cl5S 0.048(5) 0.043(5) 0.075(8) 0.022(5) -0.015(5) -0.001(4)
Cl6S 0.051(4) 0.041(3) 0.058(4) -0.006(3) 0.016(3) -0.005(2)
C5S 0.032(10) 0.038(11) 0.084(15) 0.013(10) 0.009(10) 0.000(7)
Cl7S 0.086(6) 0.049(5) 0.043(4) 0.012(4) 0.001(4) 0.011(4)
Cl8S 0.032(3) 0.042(4) 0.089(6) 0.003(4) 0.019(3) -0.001(3)
C6S 0.096(14) 0.036(12) 0.081(15) -0.018(11) 0.004(12) 0.022(10)
Cl9 0.140(11) 0.025(3) 0.055(5) 0.006(3) 0.045(6) 0.010(4)
Cl10 0.099(12) 0.22(2) 0.106(15) -0.046(13) 0.031(11) -0.017(11)

loop_
_atom_type_symbol
_atom_type_description
_atom_type_scat_dispersion_real
_atom_type_scat_dispersion_imag
_atom_type_scat_source
C C 0.0033 0.0016 'International Tables Vol C Tables 4.2.6.8 and 6.1.1.4'
H H 0.0000 0.0000 'International Tables Vol C Tables 4.2.6.8 and 6.1.1.4'
B B 0.0013 0.0007 'International Tables Vol C Tables 4.2.6.8 and 6.1.1.4'
N N 0.0061 0.0033 'International Tables Vol C Tables 4.2.6.8 and 6.1.1.4'
S S 0.1246 0.1234 'International Tables Vol C Tables 4.2.6.8 and 6.1.1.4'
Cl Cl 0.1484 0.1585 'International Tables Vol C Tables 4.2.6.8 and 6.1.1.4'
Au Au -2.0133 8.8022 'International Tables Vol C Tables 4.2.6.8 and 6.1.1.4'

loop_
_geom_angle_atom_site_label_1
_geom_angle_atom_site_label_2
_geom_angle_atom_site_label_3
_geom_angle
C2 Au1D B2B 89.32(16)
C2 Au1D S1D 172.4(2)
B2B Au1D S1D 88.6(2)
C2 Au1D B2A 66.81(14)
B2B Au1D B2A 155.20(14)
S1D Au1D B2A 115.9(2)
C6D S1D C7D 100.8(7)
C6D S1D Au1D 100.2(13)
C7D S1D Au1D 103.1(14)
S1D C6D H6H 109.5
S1D C6D H6I 109.5
H6H C6D H6I 109.5
S1D C6D H6J 109.5
H6H C6D H6J 109.5
H6I C6D H6J 109.5
S1D C7D H7H 109.5
S1D C7D H7I 109.5
H7H C7D H7I 109.5
S1D C7D H7J 109.5
H7H C7D H7J 109.5
H7I C7D H7J 109.5
C2 Au1 B2A 81.72(13)
C2 Au1 S1 171.58(9)
B2A Au1 S1 90.29(10)
C6 S1 C7 100.9(3)
C6 S1 Au1 101.59(15)
C7 S1 Au1 104.93(16)
S1 C6 H6E 109.5
S1 C6 H6F 109.5
H6E C6 H6F 109.5
S1 C6 H6G 109.5
H6E C6 H6G 109.5
H6F C6 H6G 109.5
S1 C7 H7E 109.5
S1 C7 H7F 109.5
H7E C7 H7F 109.5
S1 C7 H7G 109.5
H7E C7 H7G 109.5
H7F C7 H7G 109.5
C2 N1 C5 110.0(3)
C2 N1 C1A 117.8(3)
C5 N1 C1A 132.1(3)
N3 C2 N1 106.7(3)
N3 C2 Au1 132.0(2)
N1 C2 Au1 121.2(2)
N3 C2 Au1D 113.1(2)
N1 C2 Au1D 139.5(2)
C2 N3 C4 109.8(3)
C2 N3 C1B 121.7(3)
C4 N3 C1B 128.4(3)
C5 C4 N3 106.9(3)
C5 C4 H4F 126.5
N3 C4 H4F 126.5
C4 C5 N1 106.6(3)
C4 C5 H5F 126.7
N1 C5 H5F 126.7
N1 C1A B2A 110.6(2)
N1 C1A B5A 122.4(3)
B2A C1A B5A 114.8(3)
N1 C1A B4A 123.3(3)
B2A C1A B4A 114.9(2)
B5A C1A B4A 64.0(2)
N1 C1A B3A 115.0(3)
B2A C1A B3A 62.7(2)
B5A C1A B3A 116.3(3)
B4A C1A B3A 63.0(2)
N1 C1A B6A 114.0(3)
B2A C1A B6A 62.4(2)
B5A C1A B6A 63.1(2)
B4A C1A B6A 116.2(3)
B3A C1A B6A 115.4(3)
C1A B2A B7A 106.8(3)
C1A B2A B8A 106.6(2)
B7A B2A B8A 61.8(2)
C1A B2A B6A 60.0(2)
B7A B2A B6A 60.3(2)
B8A B2A B6A 110.5(3)
C1A B2A B3A 59.8(2)
B7A B2A B3A 111.1(3)
B8A B2A B3A 60.7(2)
B6A B2A B3A 111.1(3)
C1A B2A Au1 108.4(2)
B7A B2A Au1 132.8(2)
B8A B2A Au1 132.4(2)
B6A B2A Au1 114.6(2)
B3A B2A Au1 113.5(2)
C1A B2A Au1D 104.1(2)
B7A B2A Au1D 137.5(2)
B8A B2A Au1D 133.6(2)
B6A B2A Au1D 114.9(2)
B3A B2A Au1D 109.5(2)
C1A B2A H2A 123.7
B7A B2A H2A 120.8
B8A B2A H2A 121.0
B6A B2A H2A 119.9
B3A B2A H2A 119.6
C1A B3A B9A 103.4(3)
C1A B3A B2A 57.4(2)
B9A B3A B2A 106.6(3)
C1A B3A B8A 103.5(3)
B9A B3A B8A 60.6(2)
B2A B3A B8A 59.1(2)
C1A B3A B4A 57.5(2)
B9A B3A B4A 60.4(2)
B2A B3A B4A 106.0(3)
B8A B3A B4A 108.7(3)
C1A B3A H3A 126.1
B9A B3A H3A 122.5
B2A B3A H3A 123.1
B8A B3A H3A 122.1
B4A B3A H3A 121.7
C1A B4A B10A 103.4(3)
C1A B4A B9A 103.8(3)
B10A B4A B9A 60.1(2)
C1A B4A B3A 59.5(2)
B10A B4A B3A 107.5(3)
B9A B4A B3A 59.1(2)
C1A B4A B5A 57.9(2)
B10A B4A B5A 59.9(2)
B9A B4A B5A 107.9(3)
B3A B4A B5A 108.4(3)
C1A B4A H4A 125.4
B10A B4A H4A 122.8
B9A B4A H4A 122.8
B3A B4A H4A 121.3
B5A B4A H4A 121.4
C1A B5A B10A 103.0(3)
C1A B5A B11A 103.9(3)
B10A B5A B11A 60.4(2)
C1A B5A B6A 59.5(2)
B10A B5A B6A 107.5(3)
B11A B5A B6A 59.0(2)
C1A B5A B4A 58.1(2)
B10A B5A B4A 59.2(2)
B11A B5A B4A 107.8(3)
B6A B5A B4A 108.4(3)
C1A B5A H5A 125.5
B10A B5A H5A 123.1
B11A B5A H5A 122.7
B6A B5A H5A 121.3
B4A B5A H5A 121.6
C1A B6A B11A 103.3(3)
C1A B6A B7A 104.1(3)
B11A B6A B7A 61.2(2)
C1A B6A B2A 57.6(2)
B11A B6A B2A 106.8(3)
B7A B6A B2A 59.3(2)
C1A B6A B5A 57.4(2)
B11A B6A B5A 60.4(2)
B7A B6A B5A 109.4(3)
B2A B6A B5A 106.1(3)
C1A B6A H6A 126.1
B11A B6A H6A 122.4
B7A B6A H6A 121.5
B2A B6A H6A 123.0
B5A B6A H6A 121.6
B2A B7A B6A 60.3(2)
B2A B7A B11A 106.1(3)
B6A B7A B11A 59.2(2)
B2A B7A B12A 105.3(3)
B6A B7A B12A 106.7(3)
B11A B7A B12A 59.3(2)
B2A B7A B8A 59.3(2)
B6A B7A B8A 108.4(3)
B11A B7A B8A 107.1(3)
B12A B7A B8A 59.3(2)
B2A B7A H7A 123.1
B6A B7A H7A 121.5
B11A B7A H7A 122.7
B12A B7A H7A 123.2
B8A B7A H7A 121.7
B2A B8A B12A 105.8(3)
B2A B8A B3A 60.2(2)
B12A B8A B3A 107.0(3)
B2A B8A B9A 106.1(3)
B12A B8A B9A 59.7(2)
B3A B8A B9A 59.0(2)
B2A B8A B7A 58.9(2)
B12A B8A B7A 60.3(2)
B3A B8A B7A 108.3(3)
B9A B8A B7A 108.2(3)
B2A B8A H8A 123.2
B12A B8A H8A 122.5
B3A B8A H8A 121.8
B9A B8A H8A 122.4
B7A B8A H8A 121.3
B3A B9A B12A 108.2(3)
B3A B9A B10A 108.0(3)
B12A B9A B10A 60.3(3)
B3A B9A B4A 60.5(2)
B12A B9A B4A 107.8(3)
B10A B9A B4A 59.3(2)
B3A B9A B8A 60.4(2)
B12A B9A B8A 59.9(2)
B10A B9A B8A 108.3(3)
B4A B9A B8A 108.6(3)
B3A B9A H9A 121.4
B12A B9A H9A 121.7
B10A B9A H9A 121.8
B4A B9A H9A 121.7
B8A B9A H9A 121.4
B4A B10A B5A 60.9(2)
B4A B10A B9A 60.6(2)
B5A B10A B9A 109.1(3)
B4A B10A B12A 108.4(3)
B5A B10A B12A 108.0(3)
B9A B10A B12A 59.8(2)
B4A B10A B11A 108.9(3)
B5A B10A B11A 60.1(2)
B9A B10A B11A 108.1(3)
B12A B10A B11A 59.6(2)
B4A B10A H10A 120.8
B5A B10A H10A 121.1
B9A B10A H10A 121.4
B12A B10A H10A 122.0
B11A B10A H10A 121.7
B6A B11A B12A 108.0(3)
B6A B11A B5A 60.6(2)
B12A B11A B5A 107.8(3)
B6A B11A B10A 108.0(3)
B12A B11A B10A 60.0(2)
B5A B11A B10A 59.5(2)
B6A B11A B7A 59.6(2)
B12A B11A B7A 60.5(2)
B5A B11A B7A 108.3(3)
B10A B11A B7A 108.4(3)
B6A B11A H11A 121.7
B12A B11A H11A 121.7
B5A B11A H11A 121.7
B10A B11A H11A 121.8
B7A B11A H11A 121.4
B9A B12A B11A 108.6(3)
B9A B12A B8A 60.4(2)
B11A B12A B8A 108.8(3)
B9A B12A B10A 59.8(3)
B11A B12A B10A 60.3(3)
B8A B12A B10A 108.3(3)
B9A B12A B7A 108.8(3)
B11A B12A B7A 60.2(2)
B8A B12A B7A 60.4(2)
B10A B12A B7A 108.4(3)
B9A B12A H12A 121.3
B11A B12A H12A 121.2
B8A B12A H12A 121.3
B10A B12A H12A 121.7
B7A B12A H12A 121.3
N3 C1B B2B 117.4(3)
N3 C1B B5B 118.5(3)
B2B C1B B5B 114.3(3)
N3 C1B B4B 117.8(3)
B2B C1B B4B 114.2(3)
B5B C1B B4B 63.4(2)
N3 C1B B6B 117.5(3)
B2B C1B B6B 62.5(3)
B5B C1B B6B 63.0(3)
B4B C1B B6B 115.6(3)
N3 C1B B3B 116.4(3)
B2B C1B B3B 62.8(3)
B5B C1B B3B 115.3(3)
B4B C1B B3B 62.5(2)
B6B C1B B3B 115.4(3)
C1B B2B B8B 106.2(3)
C1B B2B B7B 106.0(3)
B8B B2B B7B 62.0(3)
C1B B2B B6B 59.4(2)
B8B B2B B6B 110.5(3)
B7B B2B B6B 60.3(3)
C1B B2B B3B 59.4(2)
B8B B2B B3B 60.4(3)
B7B B2B B3B 110.3(3)
B6B B2B B3B 110.0(3)
C1B B2B Au1D 97.8(2)
B8B B2B Au1D 137.3(3)
B7B B2B Au1D 142.7(3)
B6B B2B Au1D 112.0(3)
B3B B2B Au1D 106.5(3)
C1B B2B H2B 124.2
B8B B2B H2B 120.9
B7B B2B H2B 121.1
B6B B2B H2B 120.3
B3B B2B H2B 120.3
C1B B3B B9B 104.0(3)
C1B B3B B8B 103.8(3)
B9B B3B B8B 60.6(2)
C1B B3B B4B 58.1(2)
B9B B3B B4B 60.4(2)
B8B B3B B4B 108.7(3)
C1B B3B B2B 57.8(2)
B9B B3B B2B 106.6(3)
B8B B3B B2B 58.8(3)
B4B B3B B2B 106.6(3)
C1B B3B H3B 125.6
B9B B3B H3B 122.4
B8B B3B H3B 122.2
B4B B3B H3B 121.4
B2B B3B H3B 123.0
C1B B4B B10B 103.8(3)
C1B B4B B9B 104.1(3)
B10B B4B B9B 60.4(3)
C1B B4B B3B 59.4(2)
B10B B4B B3B 107.9(3)
B9B B4B B3B 59.3(2)
C1B B4B B5B 58.3(2)
B10B B4B B5B 59.6(3)
B9B B4B B5B 108.0(3)
B3B B4B B5B 108.6(3)
C1B B4B H4B 125.2
B10B B4B H4B 122.7
B9B B4B H4B 122.6
B3B B4B H4B 121.2
B5B B4B H4B 121.4
C1B B5B B10B 103.8(3)
C1B B5B B11B 103.9(3)
B10B B5B B11B 60.5(3)
C1B B5B B4B 58.4(2)
B10B B5B B4B 59.6(3)
B11B B5B B4B 107.9(3)
C1B B5B B6B 59.1(2)
B10B B5B B6B 107.9(3)
B11B B5B B6B 59.3(3)
B4B B5B B6B 108.3(3)
C1B B5B H5B 125.3
B10B B5B H5B 122.6
B11B B5B H5B 122.6
B4B B5B H5B 121.5
B6B B5B H5B 121.3
C1B B6B B11B 103.6(3)
C1B B6B B7B 104.2(3)
B11B B6B B7B 60.2(3)
C1B B6B B2B 58.0(2)
B11B B6B B2B 106.6(3)
B7B B6B B2B 59.4(3)
C1B B6B B5B 57.9(2)
B11B B6B B5B 60.0(3)
B7B B6B B5B 108.2(3)
B2B B6B B5B 106.5(3)
C1B B6B H6B 125.5
B11B B6B H6B 122.9
B7B B6B H6B 122.1
B2B B6B H6B 122.7
B5B B6B H6B 121.8
B2B B7B B12B 105.7(3)
B2B B7B B11B 106.7(3)
B12B B7B B11B 60.2(3)
B2B B7B B6B 60.3(3)
B12B B7B B6B 107.5(3)
B11B B7B B6B 59.5(3)
B2B B7B B8B 58.7(3)
B12B B7B B8B 59.5(3)
B11B B7B B8B 107.8(3)
B6B B7B B8B 108.0(3)
B2B B7B H7B 123.1
B12B B7B H7B 122.5
B11B B7B H7B 122.0
B6B B7B H7B 121.5
B8B B7B H7B 122.0
B2B B8B B12B 105.9(3)
B2B B8B B3B 60.8(2)
B12B B8B B3B 107.1(3)
B2B B8B B9B 107.0(3)
B12B B8B B9B 59.8(3)
B3B B8B B9B 59.2(2)
B2B B8B B7B 59.3(3)
B12B B8B B7B 59.2(3)
B3B B8B B7B 108.5(3)
B9B B8B B7B 107.5(3)
B2B B8B H8B 122.5
B12B B8B H8B 122.9
B3B B8B H8B 121.5
B9B B8B H8B 122.3
B7B B8B H8B 121.8
B3B B9B B12B 107.8(3)
B3B B9B B4B 60.4(2)
B12B B9B B4B 107.6(3)
B3B B9B B10B 108.1(3)
B12B B9B B10B 60.2(3)
B4B B9B B10B 59.5(2)
B3B B9B B8B 60.2(2)
B12B B9B B8B 59.8(3)
B4B B9B B8B 108.3(3)
B10B B9B B8B 108.3(3)
B3B B9B H9B 121.5
B12B B9B H9B 122.0
B4B B9B H9B 121.8
B10B B9B H9B 121.7
B8B B9B H9B 121.5
B4B B10B B5B 60.8(2)
B4B B10B B11B 108.5(3)
B5B B10B B11B 60.0(3)
B4B B10B B9B 60.1(3)
B5B B10B B9B 108.7(3)
B11B B10B B9B 107.9(3)
B4B B10B B12B 107.6(3)
B5B B10B B12B 107.7(3)
B11B B10B B12B 59.7(3)
B9B B10B B12B 59.6(3)
B4B B10B H10B 121.4
B5B B10B H10B 121.3
B11B B10B H10B 121.7
B9B B10B H10B 121.6
B12B B10B H10B 122.3
B6B B11B B7B 60.3(3)
B6B B11B B5B 60.8(3)
B7B B11B B5B 108.9(3)
B6B B11B B12B 107.8(3)
B7B B11B B12B 59.8(3)
B5B B11B B12B 107.8(3)
B6B B11B B10B 108.4(3)
B7B B11B B10B 108.5(4)
B5B B11B B10B 59.6(3)
B12B B11B B10B 60.2(3)
B6B B11B H11B 121.4
B7B B11B H11B 121.3
B5B B11B H11B 121.4
B12B B11B H11B 122.1
B10B B11B H11B 121.6
B7B B12B B8B 61.3(3)
B7B B12B B9B 109.6(3)
B8B B12B B9B 60.4(3)
B7B B12B B11B 60.1(3)
B8B B12B B11B 109.2(3)
B9B B12B B11B 108.7(3)
B7B B12B B10B 108.7(3)
B8B B12B B10B 108.7(3)
B9B B12B B10B 60.1(3)
B11B B12B B10B 60.1(3)
B7B B12B H12B 120.8
B8B B12B H12B 120.8
B9B B12B H12B 121.1
B11B B12B H12B 121.4
B10B B12B H12B 121.6
Cl2S C1S Cl1S 111.6(6)
Cl2S C1S H1A 109.3
Cl1S C1S H1A 109.3
Cl2S C1S H1B 109.3
Cl1S C1S H1B 109.3
H1A C1S H1B 108.0
Cl1T C1T Cl2T 112.2(9)
Cl1T C1T H1C 109.2
Cl2T C1T H1C 109.2
Cl1T C1T H1D 109.2
Cl2T C1T H1D 109.2
H1C C1T H1D 107.9
Cl3T C2T Cl4T 112.4(9)
Cl3T C2T H2E 109.1
Cl4T C2T H2E 109.1
Cl3T C2T H2F 109.1
Cl4T C2T H2F 109.1
H2E C2T H2F 107.9
Cl3S C3S Cl4S 116.4(15)
Cl3S C3S H3E 108.2
Cl4S C3S H3E 108.2
Cl3S C3S H3F 108.2
Cl4S C3S H3F 108.2
H3E C3S H3F 107.3
Cl6S C4S Cl5S 112.6(9)
Cl6S C4S H4G 109.1
Cl5S C4S H4G 109.1
Cl6S C4S H4H 109.1
Cl5S C4S H4H 109.1
H4G C4S H4H 107.8
Cl7S C5S Cl8S 109.5(7)
Cl7S C5S H5G 109.8
Cl8S C5S H5G 109.8
Cl7S C5S H5H 109.8
Cl8S C5S H5H 109.8
H5G C5S H5H 108.2
Cl10 C6S Cl9 114.4(9)
Cl10 C6S H6K 108.7
Cl9 C6S H6K 108.7
Cl10 C6S H6L 108.7
Cl9 C6S H6L 108.7
H6K C6S H6L 107.6

loop_
_geom_bond_atom_site_label_1
_geom_bond_atom_site_label_2
_geom_bond_distance
Au1D C2 2.008(3)
Au1D B2B 2.208(5)
Au1D S1D 2.340(7)
Au1D B2A 2.746(5)
S1D C6D 1.804(9)
S1D C7D 1.805(9)
C6D H6H 0.9800
C6D H6I 0.9800
C6D H6J 0.9800
C7D H7H 0.9800
C7D H7I 0.9800
C7D H7J 0.9800
Au1 C2 2.000(3)
Au1 B2A 2.109(4)
Au1 S1 2.3336(9)
S1 C6 1.804(4)
S1 C7 1.805(4)
C6 H6E 0.9800
C6 H6F 0.9800
C6 H6G 0.9800
C7 H7E 0.9800
C7 H7F 0.9800
C7 H7G 0.9800
N1 C2 1.342(4)
N1 C5 1.380(4)
N1 C1A 1.442(4)
C2 N3 1.335(4)
N3 C4 1.382(4)
N3 C1B 1.453(4)
C4 C5 1.351(5)
C4 H4F 0.9500
C5 H5F 0.9500
C1A B2A 1.685(5)
C1A B5A 1.690(5)
C1A B4A 1.693(5)
C1A B3A 1.728(5)
C1A B6A 1.729(5)
B2A B7A 1.751(5)
B2A B8A 1.758(5)
B2A B6A 1.769(5)
B2A B3A 1.777(5)
B2A H2A 1.1200
B3A B9A 1.761(6)
B3A B8A 1.785(5)
B3A B4A 1.787(6)
B3A H3A 1.1200
B4A B10A 1.762(6)
B4A B9A 1.785(5)
B4A B5A 1.792(6)
B4A H4A 1.1200
B5A B10A 1.774(6)
B5A B11A 1.786(6)
B5A B6A 1.789(6)
B5A H5A 1.1200
B6A B11A 1.761(6)
B6A B7A 1.768(6)
B6A H6A 1.1200
B7A B11A 1.795(6)
B7A B12A 1.800(5)
B7A B8A 1.802(6)
B7A H7A 1.1200
B8A B12A 1.780(6)
B8A B9A 1.790(6)
B8A H8A 1.1200
B9A B12A 1.777(6)
B9A B10A 1.777(7)
B9A H9A 1.1200
B10A B12A 1.786(6)
B10A B11A 1.791(7)
B10A H10A 1.1200
B11A B12A 1.778(6)
B11A H11A 1.1200
B12A H12A 1.1200
C1B B2B 1.698(5)
C1B B5B 1.702(5)
C1B B4B 1.703(5)
C1B B6B 1.723(6)
C1B B3B 1.727(5)
B2B B8B 1.749(6)
B2B B7B 1.760(6)
B2B B6B 1.776(7)
B2B B3B 1.784(7)
B2B H2B 1.1200
B3B B9B 1.758(6)
B3B B8B 1.776(6)
B3B B4B 1.778(6)
B3B H3B 1.1200
B4B B10B 1.767(6)
B4B B9B 1.778(6)
B4B B5B 1.788(6)
B4B H4B 1.1200
B5B B10B 1.767(6)
B5B B11B 1.774(6)
B5B B6B 1.789(7)
B5B H5B 1.1200
B6B B11B 1.762(7)
B6B B7B 1.775(7)
B6B H6B 1.1200
B7B B12B 1.768(7)
B7B B11B 1.774(7)
B7B B8B 1.806(7)
B7B H7B 1.1200
B8B B12B 1.774(6)
B8B B9B 1.784(6)
B8B H8B 1.1200
B9B B12B 1.774(7)
B9B B10B 1.784(7)
B9B H9B 1.1200
B10B B11B 1.783(8)
B10B B12B 1.785(6)
B10B H10B 1.1200
B11B B12B 1.775(7)
B11B H11B 1.1200
B12B H12B 1.1200
C1S Cl2S 1.758(8)
C1S Cl1S 1.762(9)
C1S H1A 0.9900
C1S H1B 0.9900
C1T Cl1T 1.770(10)
C1T Cl2T 1.771(10)
C1T H1C 0.9900
C1T H1D 0.9900
C2T Cl3T 1.762(10)
C2T Cl4T 1.763(10)
C2T H2E 0.9900
C2T H2F 0.9900
C3S Cl3S 1.61(4)
C3S Cl4S 1.74(3)
C3S H3E 0.9900
C3S H3F 0.9900
C4S Cl6S 1.763(10)
C4S Cl5S 1.767(10)
C4S H4G 0.9900
C4S H4H 0.9900
C5S Cl7S 1.772(10)
C5S Cl8S 1.777(10)
C5S H5G 0.9900
C5S H5H 0.9900
C6S Cl10 1.760(10)
C6S Cl9 1.763(10)
C6S H6K 0.9900
C6S H6L 0.9900

loop_
_geom_torsion_atom_site_label_1
_geom_torsion_atom_site_label_2
_geom_torsion_atom_site_label_3
_geom_torsion_atom_site_label_4
_geom_torsion
C5 N1 C2 N3 -0.4(4)
C1A N1 C2 N3 -176.9(3)
C5 N1 C2 Au1 -177.6(2)
C1A N1 C2 Au1 5.8(4)
C5 N1 C2 Au1D -169.6(3)
C1A N1 C2 Au1D 13.9(5)
N1 C2 N3 C4 0.4(4)
Au1 C2 N3 C4 177.2(3)
Au1D C2 N3 C4 172.8(2)
N1 C2 N3 C1B 178.2(3)
Au1 C2 N3 C1B -5.0(5)
Au1D C2 N3 C1B -9.4(4)
C2 N3 C4 C5 -0.3(4)
C1B N3 C4 C5 -177.9(3)
N3 C4 C5 N1 0.1(4)
C2 N1 C5 C4 0.2(4)
C1A N1 C5 C4 176.1(3)
C2 N1 C1A B2A -2.5(4)
C5 N1 C1A B2A -178.1(3)
C2 N1 C1A B5A 137.7(3)
C5 N1 C1A B5A -37.9(5)
C2 N1 C1A B4A -144.1(3)
C5 N1 C1A B4A 40.3(5)
C2 N1 C1A B3A -71.1(4)
C5 N1 C1A B3A 113.3(4)
C2 N1 C1A B6A 65.5(4)
C5 N1 C1A B6A -110.2(4)
N1 C1A B2A B7A 146.7(3)
B5A C1A B2A B7A 3.1(4)
B4A C1A B2A B7A -68.3(4)
B3A C1A B2A B7A -105.0(3)
B6A C1A B2A B7A 39.6(2)
N1 C1A B2A B8A -148.5(3)
B5A C1A B2A B8A 68.0(3)
B4A C1A B2A B8A -3.5(4)
B3A C1A B2A B8A -40.2(3)
B6A C1A B2A B8A 104.4(3)
N1 C1A B2A B6A 107.1(3)
B5A C1A B2A B6A -36.5(3)
B4A C1A B2A B6A -107.9(3)
B3A C1A B2A B6A -144.6(3)
N1 C1A B2A B3A -108.4(3)
B5A C1A B2A B3A 108.1(3)
B4A C1A B2A B3A 36.7(3)
B6A C1A B2A B3A 144.6(3)
N1 C1A B2A Au1 -1.3(3)
B5A C1A B2A Au1 -144.9(2)
B4A C1A B2A Au1 143.7(3)
B3A C1A B2A Au1 107.0(2)
B6A C1A B2A Au1 -108.4(2)
N1 C1A B2A Au1D -3.8(3)
B5A C1A B2A Au1D -147.3(2)
B4A C1A B2A Au1D 141.3(2)
B3A C1A B2A Au1D 104.6(2)
B6A C1A B2A Au1D -110.8(2)
N1 C1A B3A B9A -157.4(3)
B2A C1A B3A B9A 101.3(3)
B5A C1A B3A B9A -4.4(4)
B4A C1A B3A B9A -41.2(3)
B6A C1A B3A B9A 66.7(3)
N1 C1A B3A B2A 101.3(3)
B5A C1A B3A B2A -105.7(3)
B4A C1A B3A B2A -142.5(3)
B6A C1A B3A B2A -34.6(3)
N1 C1A B3A B8A 140.0(3)
B2A C1A B3A B8A 38.8(2)
B5A C1A B3A B8A -67.0(3)
B4A C1A B3A B8A -103.7(3)
B6A C1A B3A B8A 4.1(4)
N1 C1A B3A B4A -116.2(3)
B2A C1A B3A B4A 142.5(3)
B5A C1A B3A B4A 36.8(3)
B6A C1A B3A B4A 107.9(3)
B7A B2A B3A C1A 97.7(3)
B8A B2A B3A C1A 134.8(3)
B6A B2A B3A C1A 32.5(2)
Au1 B2A B3A C1A -98.3(2)
Au1D B2A B3A C1A -95.4(2)
C1A B2A B3A B9A -95.5(3)
B7A B2A B3A B9A 2.2(4)
B8A B2A B3A B9A 39.3(3)
B6A B2A B3A B9A -63.0(3)
Au1 B2A B3A B9A 166.1(2)
Au1D B2A B3A B9A 169.1(2)
C1A B2A B3A B8A -134.8(3)
B7A B2A B3A B8A -37.1(3)
B6A B2A B3A B8A -102.3(3)
Au1 B2A B3A B8A 126.8(3)
Au1D B2A B3A B8A 129.8(2)
C1A B2A B3A B4A -32.3(2)
B7A B2A B3A B4A 65.4(3)
B8A B2A B3A B4A 102.5(3)
B6A B2A B3A B4A 0.3(4)
Au1 B2A B3A B4A -130.6(2)
Au1D B2A B3A B4A -127.7(2)
N1 C1A B4A B10A -153.9(3)
B2A C1A B4A B10A 66.1(4)
B5A C1A B4A B10A -40.7(3)
B3A C1A B4A B10A 102.7(3)
B6A C1A B4A B10A -4.0(4)
N1 C1A B4A B9A 144.1(3)
B2A C1A B4A B9A 4.0(4)
B5A C1A B4A B9A -102.7(3)
B3A C1A B4A B9A 40.6(3)
B6A C1A B4A B9A -66.0(4)
N1 C1A B4A B3A 103.5(3)
B2A C1A B4A B3A -36.6(3)
B5A C1A B4A B3A -143.3(3)
B6A C1A B4A B3A -106.6(3)
N1 C1A B4A B5A -113.2(3)
B2A C1A B4A B5A 106.7(3)
B3A C1A B4A B5A 143.3(3)
B6A C1A B4A B5A 36.7(3)
B9A B3A B4A C1A 132.5(3)
B2A B3A B4A C1A 32.2(2)
B8A B3A B4A C1A 94.5(3)
C1A B3A B4A B10A -95.5(3)
B9A B3A B4A B10A 37.0(3)
B2A B3A B4A B10A -63.3(3)
B8A B3A B4A B10A -1.1(4)
C1A B3A B4A B9A -132.5(3)
B2A B3A B4A B9A -100.3(3)
B8A B3A B4A B9A -38.1(3)
C1A B3A B4A B5A -32.2(2)
B9A B3A B4A B5A 100.3(3)
B2A B3A B4A B5A 0.0(3)
B8A B3A B4A B5A 62.2(3)
N1 C1A B5A B10A 154.7(3)
B2A C1A B5A B10A -66.6(4)
B4A C1A B5A B10A 40.3(3)
B3A C1A B5A B10A 3.9(4)
B6A C1A B5A B10A -102.8(3)
N1 C1A B5A B11A -143.0(3)
B2A C1A B5A B11A -4.3(4)
B4A C1A B5A B11A 102.6(3)
B3A C1A B5A B11A 66.2(4)
B6A C1A B5A B11A -40.5(3)
N1 C1A B5A B6A -102.5(3)
B2A C1A B5A B6A 36.2(3)
B4A C1A B5A B6A 143.1(3)
B3A C1A B5A B6A 106.7(3)
N1 C1A B5A B4A 114.4(3)
B2A C1A B5A B4A -106.9(3)
B3A C1A B5A B4A -36.4(3)
B6A C1A B5A B4A -143.1(3)
B10A B4A B5A C1A 132.9(3)
B9A B4A B5A C1A 95.3(3)
B3A B4A B5A C1A 32.8(2)
C1A B4A B5A B10A -132.9(3)
B9A B4A B5A B10A -37.5(3)
B3A B4A B5A B10A -100.0(3)
C1A B4A B5A B11A -95.5(3)
B10A B4A B5A B11A 37.3(3)
B9A B4A B5A B11A -0.2(4)
B3A B4A B5A B11A -62.7(3)
C1A B4A B5A B6A -33.1(2)
B10A B4A B5A B6A 99.8(3)
B9A B4A B5A B6A 62.2(3)
B3A B4A B5A B6A -0.3(4)
N1 C1A B6A B11A 156.7(3)
B2A C1A B6A B11A -101.7(3)
B5A C1A B6A B11A 41.1(3)
B4A C1A B6A B11A 4.1(4)
B3A C1A B6A B11A -66.9(3)
N1 C1A B6A B7A -140.1(3)
B2A C1A B6A B7A -38.5(2)
B5A C1A B6A B7A 104.2(3)
B4A C1A B6A B7A 67.2(3)
B3A C1A B6A B7A -3.8(4)
N1 C1A B6A B2A -101.6(3)
B5A C1A B6A B2A 142.7(3)
B4A C1A B6A B2A 105.7(3)
B3A C1A B6A B2A 34.8(3)
N1 C1A B6A B5A 115.6(3)
B2A C1A B6A B5A -142.7(3)
B4A C1A B6A B5A -37.0(3)
B3A C1A B6A B5A -108.0(3)
B7A B2A B6A C1A -135.4(3)
B8A B2A B6A C1A -97.8(3)
B3A B2A B6A C1A -32.5(2)
Au1 B2A B6A C1A 97.8(2)
Au1D B2A B6A C1A 92.5(2)
C1A B2A B6A B11A 95.3(3)
B7A B2A B6A B11A -40.1(3)
B8A B2A B6A B11A -2.5(4)
B3A B2A B6A B11A 62.9(4)
Au1 B2A B6A B11A -166.9(2)
Au1D B2A B6A B11A -172.2(2)
C1A B2A B6A B7A 135.4(3)
B8A B2A B6A B7A 37.6(3)
B3A B2A B6A B7A 102.9(3)
Au1 B2A B6A B7A -126.8(3)
Au1D B2A B6A B7A -132.2(2)
C1A B2A B6A B5A 32.0(2)
B7A B2A B6A B5A -103.3(3)
B8A B2A B6A B5A -65.8(3)
B3A B2A B6A B5A -0.4(4)
Au1 B2A B6A B5A 129.9(2)
Au1D B2A B6A B5A 124.5(2)
B10A B5A B6A C1A 95.1(3)
B11A B5A B6A C1A 132.7(3)
B4A B5A B6A C1A 32.5(2)
C1A B5A B6A B11A -132.7(3)
B10A B5A B6A B11A -37.6(3)
B4A B5A B6A B11A -100.1(3)
C1A B5A B6A B7A -94.6(3)
B10A B5A B6A B7A 0.5(4)
B11A B5A B6A B7A 38.0(3)
B4A B5A B6A B7A -62.1(3)
C1A B5A B6A B2A -32.1(2)
B10A B5A B6A B2A 63.0(4)
B11A B5A B6A B2A 100.5(3)
B4A B5A B6A B2A 0.4(3)
C1A B2A B7A B6A -39.5(2)
B8A B2A B7A B6A -139.6(3)
B3A B2A B7A B6A -102.9(3)
Au1 B2A B7A B6A 97.3(3)
Au1D B2A B7A B6A 95.4(3)
C1A B2A B7A B11A -0.5(3)
B8A B2A B7A B11A -100.7(3)
B6A B2A B7A B11A 39.0(3)
B3A B2A B7A B11A -64.0(3)
Au1 B2A B7A B11A 136.2(3)
Au1D B2A B7A B11A 134.4(3)
C1A B2A B7A B12A 61.3(3)
B8A B2A B7A B12A -38.8(3)
B6A B2A B7A B12A 100.8(3)
B3A B2A B7A B12A -2.1(4)
Au1 B2A B7A B12A -161.9(3)
Au1D B2A B7A B12A -163.7(3)
C1A B2A B7A B8A 100.1(3)
B6A B2A B7A B8A 139.6(3)
B3A B2A B7A B8A 36.7(3)
Au1 B2A B7A B8A -123.1(3)
Au1D B2A B7A B8A -124.9(3)
C1A B6A B7A B2A 37.7(2)
B11A B6A B7A B2A 135.3(3)
B5A B6A B7A B2A 97.6(3)
C1A B6A B7A B11A -97.6(3)
B2A B6A B7A B11A -135.3(3)
B5A B6A B7A B11A -37.7(3)
C1A B6A B7A B12A -60.7(3)
B11A B6A B7A B12A 36.9(3)
B2A B6A B7A B12A -98.4(3)
B5A B6A B7A B12A -0.8(4)
C1A B6A B7A B8A 1.7(3)
B11A B6A B7A B8A 99.4(3)
B2A B6A B7A B8A -36.0(3)
B5A B6A B7A B8A 61.7(3)
C1A B2A B8A B12A -61.1(3)
B7A B2A B8A B12A 39.4(3)
B6A B2A B8A B12A 2.5(4)
B3A B2A B8A B12A -100.8(3)
Au1 B2A B8A B12A 163.1(3)
Au1D B2A B8A B12A 169.6(2)
C1A B2A B8A B3A 39.8(3)
B7A B2A B8A B3A 140.3(3)
B6A B2A B8A B3A 103.3(3)
Au1 B2A B8A B3A -96.0(3)
Au1D B2A B8A B3A -89.6(3)
C1A B2A B8A B9A 1.3(4)
B7A B2A B8A B9A 101.8(3)
B6A B2A B8A B9A 64.9(4)
B3A B2A B8A B9A -38.5(3)
Au1 B2A B8A B9A -134.5(3)
Au1D B2A B8A B9A -128.1(3)
C1A B2A B8A B7A -100.5(3)
B6A B2A B8A B7A -36.9(3)
B3A B2A B8A B7A -140.3(3)
Au1 B2A B8A B7A 123.7(3)
Au1D B2A B8A B7A 130.1(3)
C1A B3A B8A B2A -37.9(2)
B9A B3A B8A B2A -135.8(3)
B4A B3A B8A B2A -97.8(3)
C1A B3A B8A B12A 60.9(3)
B9A B3A B8A B12A -37.0(3)
B2A B3A B8A B12A 98.8(3)
B4A B3A B8A B12A 1.0(3)
C1A B3A B8A B9A 97.9(3)
B2A B3A B8A B9A 135.8(3)
B4A B3A B8A B9A 38.0(3)
C1A B3A B8A B7A -2.7(3)
B9A B3A B8A B7A -100.6(3)
B2A B3A B8A B7A 35.2(2)
B4A B3A B8A B7A -62.6(3)
B6A B7A B8A B2A 36.4(3)
B11A B7A B8A B2A 98.9(3)
B12A B7A B8A B2A 135.3(3)
B2A B7A B8A B12A -135.3(3)
B6A B7A B8A B12A -98.9(3)
B11A B7A B8A B12A -36.4(3)
B2A B7A B8A B3A -35.8(3)
B6A B7A B8A B3A 0.6(4)
B11A B7A B8A B3A 63.1(3)
B12A B7A B8A B3A 99.5(3)
B2A B7A B8A B9A -98.3(3)
B6A B7A B8A B9A -61.8(3)
B11A B7A B8A B9A 0.6(3)
B12A B7A B8A B9A 37.1(3)
C1A B3A B9A B12A -60.9(3)
B2A B3A B9A B12A -1.3(4)
B8A B3A B9A B12A 37.3(3)
B4A B3A B9A B12A -100.6(3)
C1A B3A B9A B10A 3.0(3)
B2A B3A B9A B10A 62.6(3)
B8A B3A B9A B10A 101.2(3)
B4A B3A B9A B10A -36.8(3)
C1A B3A B9A B4A 39.7(3)
B2A B3A B9A B4A 99.3(3)
B8A B3A B9A B4A 137.9(3)
C1A B3A B9A B8A -98.2(3)
B2A B3A B9A B8A -38.6(3)
B4A B3A B9A B8A -137.9(3)
C1A B4A B9A B3A -40.8(3)
B10A B4A B9A B3A -138.6(3)
B5A B4A B9A B3A -101.1(3)
C1A B4A B9A B12A 60.5(4)
B10A B4A B9A B12A -37.3(3)
B3A B4A B9A B12A 101.3(3)
B5A B4A B9A B12A 0.1(4)
C1A B4A B9A B10A 97.7(3)
B3A B4A B9A B10A 138.6(3)
B5A B4A B9A B10A 37.4(3)
C1A B4A B9A B8A -2.9(4)
B10A B4A B9A B8A -100.7(3)
B3A B4A B9A B8A 37.9(3)
B5A B4A B9A B8A -63.3(4)
B2A B8A B9A B3A 39.0(3)
B12A B8A B9A B3A 138.2(3)
B7A B8A B9A B3A 100.9(3)
B2A B8A B9A B12A -99.2(3)
B3A B8A B9A B12A -138.2(3)
B7A B8A B9A B12A -37.3(3)
B2A B8A B9A B10A -61.8(3)
B12A B8A B9A B10A 37.4(3)
B3A B8A B9A B10A -100.8(3)
B7A B8A B9A B10A 0.1(4)
B2A B8A B9A B4A 1.0(4)
B12A B8A B9A B4A 100.3(3)
B3A B8A B9A B4A -38.0(3)
B7A B8A B9A B4A 63.0(4)
C1A B4A B10A B5A 39.7(2)
B9A B4A B10A B5A 138.0(3)
B3A B4A B10A B5A 101.5(3)
C1A B4A B10A B9A -98.4(3)
B3A B4A B10A B9A -36.5(3)
B5A B4A B10A B9A -138.0(3)
C1A B4A B10A B12A -61.1(4)
B9A B4A B10A B12A 37.2(3)
B3A B4A B10A B12A 0.7(4)
B5A B4A B10A B12A -100.8(3)
C1A B4A B10A B11A 2.2(4)
B9A B4A B10A B11A 100.5(3)
B3A B4A B10A B11A 64.0(4)
B5A B4A B10A B11A -37.5(3)
C1A B5A B10A B4A -39.7(3)
B11A B5A B10A B4A -138.4(3)
B6A B5A B10A B4A -101.5(3)
C1A B5A B10A B9A -1.6(4)
B11A B5A B10A B9A -100.3(3)
B6A B5A B10A B9A -63.4(4)
B4A B5A B10A B9A 38.1(3)
C1A B5A B10A B12A 61.8(4)
B11A B5A B10A B12A -36.9(3)
B6A B5A B10A B12A 0.1(4)
B4A B5A B10A B12A 101.5(3)
C1A B5A B10A B11A 98.7(3)
B6A B5A B10A B11A 36.9(3)
B4A B5A B10A B11A 138.4(3)
B3A B9A B10A B4A 37.3(3)
B12A B9A B10A B4A 138.4(3)
B8A B9A B10A B4A 101.2(3)
B3A B9A B10A B5A -0.9(4)
B12A B9A B10A B5A 100.2(3)
B4A B9A B10A B5A -38.2(3)
B8A B9A B10A B5A 63.0(4)
B3A B9A B10A B12A -101.1(3)
B4A B9A B10A B12A -138.4(3)
B8A B9A B10A B12A -37.2(3)
B3A B9A B10A B11A -64.7(3)
B12A B9A B10A B11A 36.4(3)
B4A B9A B10A B11A -102.0(3)
B8A B9A B10A B11A -0.8(4)
C1A B6A B11A B12A 61.2(3)
B7A B6A B11A B12A -37.7(3)
B2A B6A B11A B12A 1.5(4)
B5A B6A B11A B12A 100.7(3)
C1A B6A B11A B5A -39.5(2)
B7A B6A B11A B5A -138.4(3)
B2A B6A B11A B5A -99.3(3)
C1A B6A B11A B10A -2.3(4)
B7A B6A B11A B10A -101.2(3)
B2A B6A B11A B10A -62.0(4)
B5A B6A B11A B10A 37.3(3)
C1A B6A B11A B7A 98.9(3)
B2A B6A B11A B7A 39.2(3)
B5A B6A B11A B7A 138.4(3)
C1A B5A B11A B6A 40.8(2)
B10A B5A B11A B6A 138.0(3)
B4A B5A B11A B6A 101.2(3)
C1A B5A B11A B12A -60.3(3)
B10A B5A B11A B12A 37.0(3)
B6A B5A B11A B12A -101.0(3)
B4A B5A B11A B12A 0.2(4)
C1A B5A B11A B10A -97.3(3)
B6A B5A B11A B10A -138.0(3)
B4A B5A B11A B10A -36.8(3)
C1A B5A B11A B7A 3.7(4)
B10A B5A B11A B7A 101.0(3)
B6A B5A B11A B7A -37.1(3)
B4A B5A B11A B7A 64.1(4)
B4A B10A B11A B6A 0.1(4)
B5A B10A B11A B6A -37.8(3)
B9A B10A B11A B6A 64.4(4)
B12A B10A B11A B6A 100.8(3)
B4A B10A B11A B12A -100.8(3)
B5A B10A B11A B12A -138.6(3)
B9A B10A B11A B12A -36.5(3)
B4A B10A B11A B5A 37.8(3)
B9A B10A B11A B5A 102.1(3)
B12A B10A B11A B5A 138.6(3)
B4A B10A B11A B7A -63.0(4)
B5A B10A B11A B7A -100.9(3)
B9A B10A B11A B7A 1.2(4)
B12A B10A B11A B7A 37.7(3)
B2A B7A B11A B6A -39.5(3)
B12A B7A B11A B6A -138.0(3)
B8A B7A B11A B6A -101.6(3)
B2A B7A B11A B12A 98.5(3)
B6A B7A B11A B12A 138.0(3)
B8A B7A B11A B12A 36.4(3)
B2A B7A B11A B5A -2.0(4)
B6A B7A B11A B5A 37.5(3)
B12A B7A B11A B5A -100.5(3)
B8A B7A B11A B5A -64.1(3)
B2A B7A B11A B10A 61.0(3)
B6A B7A B11A B10A 100.5(3)
B12A B7A B11A B10A -37.5(3)
B8A B7A B11A B10A -1.2(4)
B3A B9A B12A B11A 64.0(4)
B10A B9A B12A B11A -36.8(3)
B4A B9A B12A B11A 0.0(4)
B8A B9A B12A B11A 101.5(3)
B3A B9A B12A B8A -37.5(3)
B10A B9A B12A B8A -138.4(3)
B4A B9A B12A B8A -101.5(3)
B3A B9A B12A B10A 100.8(3)
B4A B9A B12A B10A 36.8(3)
B8A B9A B12A B10A 138.4(3)
B3A B9A B12A B7A 0.0(4)
B10A B9A B12A B7A -100.8(3)
B4A B9A B12A B7A -64.0(4)
B8A B9A B12A B7A 37.5(3)
B6A B11A B12A B9A -64.1(4)
B5A B11A B12A B9A -0.1(4)
B10A B11A B12A B9A 36.6(3)
B7A B11A B12A B9A -101.5(3)
B6A B11A B12A B8A 0.0(4)
B5A B11A B12A B8A 64.1(4)
B10A B11A B12A B8A 100.8(3)
B7A B11A B12A B8A -37.3(3)
B6A B11A B12A B10A -100.8(3)
B5A B11A B12A B10A -36.7(3)
B7A B11A B12A B10A -138.1(3)
B6A B11A B12A B7A 37.4(3)
B5A B11A B12A B7A 101.4(3)
B10A B11A B12A B7A 138.1(3)
B2A B8A B12A B9A 99.7(3)
B3A B8A B12A B9A 36.7(2)
B7A B8A B12A B9A 138.5(3)
B2A B8A B12A B11A -1.5(4)
B3A B8A B12A B11A -64.6(3)
B9A B8A B12A B11A -101.2(3)
B7A B8A B12A B11A 37.2(3)
B2A B8A B12A B10A 62.5(3)
B3A B8A B12A B10A -0.6(4)
B9A B8A B12A B10A -37.2(3)
B7A B8A B12A B10A 101.2(3)
B2A B8A B12A B7A -38.8(2)
B3A B8A B12A B7A -101.8(3)
B9A B8A B12A B7A -138.5(3)
B4A B10A B12A B9A -37.6(3)
B5A B10A B12A B9A -102.1(3)
B11A B10A B12A B9A -139.2(3)
B4A B10A B12A B11A 101.6(3)
B5A B10A B12A B11A 37.1(3)
B9A B10A B12A B11A 139.2(3)
B4A B10A B12A B8A -0.1(4)
B5A B10A B12A B8A -64.6(4)
B9A B10A B12A B8A 37.5(3)
B11A B10A B12A B8A -101.7(3)
B4A B10A B12A B7A 64.0(4)
B5A B10A B12A B7A -0.5(4)
B9A B10A B12A B7A 101.5(3)
B11A B10A B12A B7A -37.6(3)
B2A B7A B12A B9A 1.3(4)
B6A B7A B12A B9A 64.3(3)
B11A B7A B12A B9A 101.2(3)
B8A B7A B12A B9A -37.5(3)
B2A B7A B12A B11A -99.9(3)
B6A B7A B12A B11A -36.9(3)
B8A B7A B12A B11A -138.7(3)
B2A B7A B12A B8A 38.8(2)
B6A B7A B12A B8A 101.9(3)
B11A B7A B12A B8A 138.7(3)
B2A B7A B12A B10A -62.2(4)
B6A B7A B12A B10A 0.8(4)
B11A B7A B12A B10A 37.7(3)
B8A B7A B12A B10A -101.0(3)
C2 N3 C1B B2B 8.2(5)
C4 N3 C1B B2B -174.4(3)
C2 N3 C1B B5B 152.4(3)
C4 N3 C1B B5B -30.2(5)
C2 N3 C1B B4B -134.5(3)
C4 N3 C1B B4B 42.9(5)
C2 N3 C1B B6B 79.9(4)
C4 N3 C1B B6B -102.8(4)
C2 N3 C1B B3B -63.2(4)
C4 N3 C1B B3B 114.1(4)
N3 C1B B2B B8B -146.9(3)
B5B C1B B2B B8B 67.5(4)
B4B C1B B2B B8B -2.9(4)
B6B C1B B2B B8B 104.6(3)
B3B C1B B2B B8B -39.6(3)
N3 C1B B2B B7B 148.3(3)
B5B C1B B2B B7B 2.7(4)
B4B C1B B2B B7B -67.7(4)
B6B C1B B2B B7B 39.8(3)
B3B C1B B2B B7B -104.4(3)
N3 C1B B2B B6B 108.5(3)
B5B C1B B2B B6B -37.2(3)
B4B C1B B2B B6B -107.5(3)
B3B C1B B2B B6B -144.2(3)
N3 C1B B2B B3B -107.2(3)
B5B C1B B2B B3B 107.1(3)
B4B C1B B2B B3B 36.7(3)
B6B C1B B2B B3B 144.2(3)
N3 C1B B2B Au1D -2.6(4)
B5B C1B B2B Au1D -148.2(3)
B4B C1B B2B Au1D 141.4(2)
B6B C1B B2B Au1D -111.1(3)
B3B C1B B2B Au1D 104.7(3)
N3 C1B B3B B9B -150.1(3)
B2B C1B B3B B9B 101.0(3)
B5B C1B B3B B9B -4.6(4)
B4B C1B B3B B9B -41.0(3)
B6B C1B B3B B9B 66.0(4)
N3 C1B B3B B8B 147.2(3)
B2B C1B B3B B8B 38.4(3)
B5B C1B B3B B8B -67.3(4)
B4B C1B B3B B8B -103.6(3)
B6B C1B B3B B8B 3.3(4)
N3 C1B B3B B4B -109.1(3)
B2B C1B B3B B4B 142.0(3)
B5B C1B B3B B4B 36.4(3)
B6B C1B B3B B4B 107.0(3)
N3 C1B B3B B2B 108.9(3)
B5B C1B B3B B2B -105.6(3)
B4B C1B B3B B2B -142.0(3)
B6B C1B B3B B2B -35.0(3)
B8B B2B B3B C1B 135.2(3)
B7B B2B B3B C1B 97.0(3)
B6B B2B B3B C1B 32.4(3)
Au1D B2B B3B C1B -89.3(2)
C1B B2B B3B B9B -96.3(3)
B8B B2B B3B B9B 38.9(3)
B7B B2B B3B B9B 0.7(4)
B6B B2B B3B B9B -63.9(4)
Au1D B2B B3B B9B 174.4(2)
C1B B2B B3B B8B -135.2(3)
B7B B2B B3B B8B -38.2(3)
B6B B2B B3B B8B -102.8(3)
Au1D B2B B3B B8B 135.5(3)
C1B B2B B3B B4B -33.0(2)
B8B B2B B3B B4B 102.2(3)
B7B B2B B3B B4B 64.0(4)
B6B B2B B3B B4B -0.7(4)
Au1D B2B B3B B4B -122.4(3)
N3 C1B B4B B10B -150.1(3)
B2B C1B B4B B10B 66.0(4)
B5B C1B B4B B10B -40.2(3)
B6B C1B B4B B10B -3.8(4)
B3B C1B B4B B10B 102.9(3)
N3 C1B B4B B9B 147.5(3)
B2B C1B B4B B9B 3.6(4)
B5B C1B B4B B9B -102.7(3)
B6B C1B B4B B9B -66.2(4)
B3B C1B B4B B9B 40.5(3)
N3 C1B B4B B3B 107.0(3)
B2B C1B B4B B3B -36.9(3)
B5B C1B B4B B3B -143.1(3)
B6B C1B B4B B3B -106.7(3)
N3 C1B B4B B5B -109.9(3)
B2B C1B B4B B5B 106.3(3)
B6B C1B B4B B5B 36.5(3)
B3B C1B B4B B5B 143.1(3)
B9B B3B B4B C1B 132.9(3)
B8B B3B B4B C1B 94.9(3)
B2B B3B B4B C1B 32.9(2)
C1B B3B B4B B10B -95.7(3)
B9B B3B B4B B10B 37.2(3)
B8B B3B B4B B10B -0.8(4)
B2B B3B B4B B10B -62.8(4)
C1B B3B B4B B9B -132.9(3)
B8B B3B B4B B9B -38.0(3)
B2B B3B B4B B9B -100.0(3)
C1B B3B B4B B5B -32.6(2)
B9B B3B B4B B5B 100.4(3)
B8B B3B B4B B5B 62.4(4)
B2B B3B B4B B5B 0.3(4)
N3 C1B B5B B10B 148.9(3)
B2B C1B B5B B10B -65.8(4)
B4B C1B B5B B10B 40.2(3)
B6B C1B B5B B10B -102.8(3)
B3B C1B B5B B10B 4.2(4)
N3 C1B B5B B11B -148.6(3)
B2B C1B B5B B11B -3.3(4)
B4B C1B B5B B11B 102.7(3)
B6B C1B B5B B11B -40.3(3)
B3B C1B B5B B11B 66.7(4)
N3 C1B B5B B4B 108.7(3)
B2B C1B B5B B4B -106.0(3)
B6B C1B B5B B4B -143.0(3)
B3B C1B B5B B4B -36.0(3)
N3 C1B B5B B6B -108.3(3)
B2B C1B B5B B6B 37.0(3)
B4B C1B B5B B6B 143.0(3)
B3B C1B B5B B6B 107.0(3)
B10B B4B B5B C1B 133.4(3)
B9B B4B B5B C1B 95.8(3)
B3B B4B B5B C1B 33.0(3)
C1B B4B B5B B10B -133.4(3)
B9B B4B B5B B10B -37.6(3)
B3B B4B B5B B10B -100.3(3)
C1B B4B B5B B11B -95.6(3)
B10B B4B B5B B11B 37.7(3)
B9B B4B B5B B11B 0.2(4)
B3B B4B B5B B11B -62.6(4)
C1B B4B B5B B6B -32.9(3)
B10B B4B B5B B6B 100.4(3)
B9B B4B B5B B6B 62.9(3)
B3B B4B B5B B6B 0.1(4)
N3 C1B B6B B11B 150.4(3)
B2B C1B B6B B11B -101.2(3)
B5B C1B B6B B11B 40.6(3)
B4B C1B B6B B11B 4.0(4)
B3B C1B B6B B11B -66.1(4)
N3 C1B B6B B7B -147.4(3)
B2B C1B B6B B7B -39.0(3)
B5B C1B B6B B7B 102.8(3)
B4B C1B B6B B7B 66.2(4)
B3B C1B B6B B7B -3.9(4)
N3 C1B B6B B2B -108.4(3)
B5B C1B B6B B2B 141.8(3)
B4B C1B B6B B2B 105.2(3)
B3B C1B B6B B2B 35.1(3)
N3 C1B B6B B5B 109.8(3)
B2B C1B B6B B5B -141.8(3)
B4B C1B B6B B5B -36.6(3)
B3B C1B B6B B5B -106.7(3)
B8B B2B B6B C1B -97.2(3)
B7B B2B B6B C1B -134.8(3)
B3B B2B B6B C1B -32.4(3)
Au1D B2B B6B C1B 86.0(3)
C1B B2B B6B B11B 95.9(3)
B8B B2B B6B B11B -1.3(4)
B7B B2B B6B B11B -38.9(3)
B3B B2B B6B B11B 63.6(4)
Au1D B2B B6B B11B -178.1(3)
C1B B2B B6B B7B 134.8(3)
B8B B2B B6B B7B 37.6(3)
B3B B2B B6B B7B 102.5(3)
Au1D B2B B6B B7B -139.2(3)
C1B B2B B6B B5B 33.1(3)
B8B B2B B6B B5B -64.1(4)
B7B B2B B6B B5B -101.8(3)
B3B B2B B6B B5B 0.7(4)
Au1D B2B B6B B5B 119.1(3)
B10B B5B B6B C1B 95.7(3)
B11B B5B B6B C1B 133.0(3)
B4B B5B B6B C1B 32.6(2)
C1B B5B B6B B11B -133.0(3)
B10B B5B B6B B11B -37.4(3)
B4B B5B B6B B11B -100.4(3)
C1B B5B B6B B7B -95.7(3)
B10B B5B B6B B7B 0.0(4)
B11B B5B B6B B7B 37.4(3)
B4B B5B B6B B7B -63.0(4)
C1B B5B B6B B2B -33.1(3)
B10B B5B B6B B2B 62.5(4)
B11B B5B B6B B2B 99.9(3)
B4B B5B B6B B2B -0.5(4)
C1B B2B B7B B12B 62.1(4)
B8B B2B B7B B12B -38.1(3)
B6B B2B B7B B12B 101.6(4)
B3B B2B B7B B12B -0.6(4)
Au1D B2B B7B B12B -170.5(4)
C1B B2B B7B B11B -0.8(4)
B8B B2B B7B B11B -101.0(4)
B6B B2B B7B B11B 38.6(3)
B3B B2B B7B B11B -63.5(4)
Au1D B2B B7B B11B 126.6(5)
C1B B2B B7B B6B -39.4(3)
B8B B2B B7B B6B -139.6(3)
B3B B2B B7B B6B -102.1(3)
Au1D B2B B7B B6B 87.9(5)
C1B B2B B7B B8B 100.2(3)
B6B B2B B7B B8B 139.6(3)
B3B B2B B7B B8B 37.5(3)
Au1D B2B B7B B8B -132.4(5)
C1B B6B B7B B2B 38.3(3)
B11B B6B B7B B2B 136.1(3)
B5B B6B B7B B2B 98.8(3)
C1B B6B B7B B12B -60.0(4)
B11B B6B B7B B12B 37.7(3)
B2B B6B B7B B12B -98.4(4)
B5B B6B B7B B12B 0.4(4)
C1B B6B B7B B11B -97.7(3)
B2B B6B B7B B11B -136.1(3)
B5B B6B B7B B11B -37.3(3)
C1B B6B B7B B8B 2.7(4)
B11B B6B B7B B8B 100.5(4)
B2B B6B B7B B8B -35.6(3)
B5B B6B B7B B8B 63.2(4)
C1B B2B B8B B12B -61.8(4)
B7B B2B B8B B12B 38.0(3)
B6B B2B B8B B12B 1.0(4)
B3B B2B B8B B12B -101.0(3)
Au1D B2B B8B B12B 176.7(3)
C1B B2B B8B B3B 39.2(3)
B7B B2B B8B B3B 138.9(3)
B6B B2B B8B B3B 102.0(3)
Au1D B2B B8B B3B -82.4(4)
C1B B2B B8B B9B 0.9(4)
B7B B2B B8B B9B 100.6(4)
B6B B2B B8B B9B 63.7(4)
B3B B2B B8B B9B -38.3(3)
Au1D B2B B8B B9B -120.7(4)
C1B B2B B8B B7B -99.8(3)
B6B B2B B8B B7B -36.9(3)
B3B B2B B8B B7B -138.9(3)
Au1D B2B B8B B7B 138.7(4)
C1B B3B B8B B2B -37.9(3)
B9B B3B B8B B2B -136.3(3)
B4B B3B B8B B2B -98.5(3)
C1B B3B B8B B12B 61.1(4)
B9B B3B B8B B12B -37.3(3)
B4B B3B B8B B12B 0.6(4)
B2B B3B B8B B12B 99.0(4)
C1B B3B B8B B9B 98.5(3)
B4B B3B B8B B9B 37.9(3)
B2B B3B B8B B9B 136.3(3)
C1B B3B B8B B7B -1.3(4)
B9B B3B B8B B7B -99.8(3)
B4B B3B B8B B7B -61.9(4)
B2B B3B B8B B7B 36.6(3)
B12B B7B B8B B2B 136.5(3)
B11B B7B B8B B2B 99.1(3)
B6B B7B B8B B2B 36.3(3)
B2B B7B B8B B12B -136.5(3)
B11B B7B B8B B12B -37.3(3)
B6B B7B B8B B12B -100.2(3)
B2B B7B B8B B3B -37.2(3)
B12B B7B B8B B3B 99.3(3)
B11B B7B B8B B3B 62.0(4)
B6B B7B B8B B3B -0.9(4)
B2B B7B B8B B9B -99.7(3)
B12B B7B B8B B9B 36.7(3)
B11B B7B B8B B9B -0.6(4)
B6B B7B B8B B9B -63.5(4)
C1B B3B B9B B12B -60.7(4)
B8B B3B B9B B12B 37.5(3)
B4B B3B B9B B12B -100.5(3)
B2B B3B B9B B12B -0.6(4)
C1B B3B B9B B4B 39.8(3)
B8B B3B B9B B4B 138.0(3)
B2B B3B B9B B4B 99.9(3)
C1B B3B B9B B10B 3.0(4)
B8B B3B B9B B10B 101.1(4)
B4B B3B B9B B10B -36.9(3)
B2B B3B B9B B10B 63.1(4)
C1B B3B B9B B8B -98.2(3)
B4B B3B B9B B8B -138.0(3)
B2B B3B B9B B8B -38.1(3)
C1B B4B B9B B3B -40.5(3)
B10B B4B B9B B3B -138.5(3)
B5B B4B B9B B3B -101.3(3)
C1B B4B B9B B12B 60.4(4)
B10B B4B B9B B12B -37.6(3)
B3B B4B B9B B12B 100.9(3)
B5B B4B B9B B12B -0.4(4)
C1B B4B B9B B10B 98.0(3)
B3B B4B B9B B10B 138.5(3)
B5B B4B B9B B10B 37.2(3)
C1B B4B B9B B8B -2.8(4)
B10B B4B B9B B8B -100.8(4)
B3B B4B B9B B8B 37.7(3)
B5B B4B B9B B8B -63.6(4)
B2B B8B B9B B3B 39.0(3)
B12B B8B B9B B3B 137.9(3)
B7B B8B B9B B3B 101.5(3)
B2B B8B B9B B12B -98.9(4)
B3B B8B B9B B12B -137.9(3)
B7B B8B B9B B12B -36.4(3)
B2B B8B B9B B4B 1.2(4)
B12B B8B B9B B4B 100.1(4)
B3B B8B B9B B4B -37.8(3)
B7B B8B B9B B4B 63.7(4)
B2B B8B B9B B10B -61.8(4)
B12B B8B B9B B10B 37.1(3)
B3B B8B B9B B10B -100.8(3)
B7B B8B B9B B10B 0.6(4)
C1B B4B B10B B5B 39.6(3)
B9B B4B B10B B5B 138.2(3)
B3B B4B B10B B5B 101.4(3)
C1B B4B B10B B11B 1.9(4)
B9B B4B B10B B11B 100.5(3)
B3B B4B B10B B11B 63.8(4)
B5B B4B B10B B11B -37.7(3)
C1B B4B B10B B9B -98.6(3)
B3B B4B B10B B9B -36.7(3)
B5B B4B B10B B9B -138.2(3)
C1B B4B B10B B12B -61.2(4)
B9B B4B B10B B12B 37.4(3)
B3B B4B B10B B12B 0.7(4)
B5B B4B B10B B12B -100.8(4)
C1B B5B B10B B4B -39.6(3)
B11B B5B B10B B4B -138.0(3)
B6B B5B B10B B4B -101.1(3)
C1B B5B B10B B11B 98.4(3)
B4B B5B B10B B11B 138.0(3)
B6B B5B B10B B11B 36.8(3)
C1B B5B B10B B9B -2.0(4)
B11B B5B B10B B9B -100.4(3)
B4B B5B B10B B9B 37.6(3)
B6B B5B B10B B9B -63.5(4)
C1B B5B B10B B12B 61.1(4)
B11B B5B B10B B12B -37.3(3)
B4B B5B B10B B12B 100.7(3)
B6B B5B B10B B12B -0.4(4)
B3B B9B B10B B4B 37.3(3)
B12B B9B B10B B4B 137.9(3)
B8B B9B B10B B4B 101.0(3)
B3B B9B B10B B5B -0.7(4)
B12B B9B B10B B5B 100.0(4)
B4B B9B B10B B5B -37.9(3)
B8B B9B B10B B5B 63.1(4)
B3B B9B B10B B11B -64.2(4)
B12B B9B B10B B11B 36.4(3)
B4B B9B B10B B11B -101.4(3)
B8B B9B B10B B11B -0.5(4)
B3B B9B B10B B12B -100.6(3)
B4B B9B B10B B12B -137.9(3)
B8B B9B B10B B12B -36.9(3)
C1B B6B B11B B7B 98.8(3)
B2B B6B B11B B7B 38.5(3)
B5B B6B B11B B7B 138.4(4)
C1B B6B B11B B5B -39.6(3)
B7B B6B B11B B5B -138.4(4)
B2B B6B B11B B5B -99.8(3)
C1B B6B B11B B12B 61.2(4)
B7B B6B B11B B12B -37.6(3)
B2B B6B B11B B12B 1.0(4)
B5B B6B B11B B12B 100.8(4)
C1B B6B B11B B10B -2.5(4)
B7B B6B B11B B10B -101.2(4)
B2B B6B B11B B10B -62.7(4)
B5B B6B B11B B10B 37.1(3)
B2B B7B B11B B6B -39.0(3)
B12B B7B B11B B6B -137.8(3)
B8B B7B B11B B6B -100.8(3)
B2B B7B B11B B5B -1.2(5)
B12B B7B B11B B5B -100.0(4)
B6B B7B B11B B5B 37.8(3)
B8B B7B B11B B5B -63.0(4)
B2B B7B B11B B12B 98.8(4)
B6B B7B B11B B12B 137.8(3)
B8B B7B B11B B12B 37.0(3)
B2B B7B B11B B10B 62.1(4)
B12B B7B B11B B10B -36.7(3)
B6B B7B B11B B10B 101.1(3)
B8B B7B B11B B10B 0.3(4)
C1B B5B B11B B6B 40.2(3)
B10B B5B B11B B6B 138.4(3)
B4B B5B B11B B6B 101.0(3)
C1B B5B B11B B7B 2.7(5)
B10B B5B B11B B7B 100.8(4)
B4B B5B B11B B7B 63.4(4)
B6B B5B B11B B7B -37.6(3)
C1B B5B B11B B12B -60.7(4)
B10B B5B B11B B12B 37.5(3)
B4B B5B B11B B12B 0.1(4)
B6B B5B B11B B12B -100.9(4)
C1B B5B B11B B10B -98.2(3)
B4B B5B B11B B10B -37.4(3)
B6B B5B B11B B10B -138.4(3)
B4B B10B B11B B6B 0.4(4)
B5B B10B B11B B6B -37.6(3)
B9B B10B B11B B6B 64.0(4)
B12B B10B B11B B6B 100.4(4)
B4B B10B B11B B7B -63.5(4)
B5B B10B B11B B7B -101.6(3)
B9B B10B B11B B7B 0.1(4)
B12B B10B B11B B7B 36.5(3)
B4B B10B B11B B5B 38.0(3)
B9B B10B B11B B5B 101.7(3)
B12B B10B B11B B5B 138.1(3)
B4B B10B B11B B12B -100.1(3)
B5B B10B B11B B12B -138.1(3)
B9B B10B B11B B12B -36.4(3)
B2B B7B B12B B8B 37.7(3)
B11B B7B B12B B8B 138.3(3)
B6B B7B B12B B8B 100.9(3)
B2B B7B B12B B9B 0.2(4)
B11B B7B B12B B9B 100.8(3)
B6B B7B B12B B9B 63.4(4)
B8B B7B B12B B9B -37.5(3)
B2B B7B B12B B11B -100.6(3)
B6B B7B B12B B11B -37.4(3)
B8B B7B B12B B11B -138.3(3)
B2B B7B B12B B10B -63.9(4)
B11B B7B B12B B10B 36.7(3)
B6B B7B B12B B10B -0.7(5)
B8B B7B B12B B10B -101.6(3)
B2B B8B B12B B7B -38.0(3)
B3B B8B B12B B7B -101.7(3)
B9B B8B B12B B7B -138.7(3)
B2B B8B B12B B9B 100.7(3)
B3B B8B B12B B9B 37.0(3)
B7B B8B B12B B9B 138.7(3)
B2B B8B B12B B11B -0.4(4)
B3B B8B B12B B11B -64.1(4)
B9B B8B B12B B11B -101.1(3)
B7B B8B B12B B11B 37.6(3)
B2B B8B B12B B10B 63.5(4)
B3B B8B B12B B10B -0.1(4)
B9B B8B B12B B10B -37.2(3)
B7B B8B B12B B10B 101.6(4)
B3B B9B B12B B7B 0.2(4)
B4B B9B B12B B7B -63.5(4)
B10B B9B B12B B7B -100.8(4)
B8B B9B B12B B7B 37.9(3)
B3B B9B B12B B8B -37.7(3)
B4B B9B B12B B8B -101.4(3)
B10B B9B B12B B8B -138.7(3)
B3B B9B B12B B11B 64.2(4)
B4B B9B B12B B11B 0.5(4)
B10B B9B B12B B11B -36.8(3)
B8B B9B B12B B11B 101.9(3)
B3B B9B B12B B10B 101.0(3)
B4B B9B B12B B10B 37.3(3)
B8B B9B B12B B10B 138.7(3)
B6B B11B B12B B7B 37.8(3)
B5B B11B B12B B7B 102.0(3)
B10B B11B B12B B7B 139.2(3)
B6B B11B B12B B8B -0.4(4)
B7B B11B B12B B8B -38.2(3)
B5B B11B B12B B8B 63.8(4)
B10B B11B B12B B8B 101.1(3)
B6B B11B B12B B9B -64.6(4)
B7B B11B B12B B9B -102.4(3)
B5B B11B B12B B9B -0.4(4)
B10B B11B B12B B9B 36.8(3)
B6B B11B B12B B10B -101.4(3)
B7B B11B B12B B10B -139.2(3)
B5B B11B B12B B10B -37.2(3)
B4B B10B B12B B7B 64.8(4)
B5B B10B B12B B7B 0.7(4)
B11B B10B B12B B7B -36.7(3)
B9B B10B B12B B7B 102.4(4)
B4B B10B B12B B8B -0.3(5)
B5B B10B B12B B8B -64.5(4)
B11B B10B B12B B8B -101.8(4)
B9B B10B B12B B8B 37.3(3)
B4B B10B B12B B9B -37.6(3)
B5B B10B B12B B9B -101.7(3)
B11B B10B B12B B9B -139.1(3)
B4B B10B B12B B11B 101.5(3)
B5B B10B B12B B11B 37.4(3)
B9B B10B B12B B11B 139.1(3)
